data_4121188
loop_
_publ_author_name
'Jiang Nan'
'Zhijun Zuo'
'Lei Luo'
'Lu Bai'
'Huayu Zheng'
'Yini Yuan'
'Jingjing Liu'
'Xinjun Luan'
'Yaoyu Wang'

_publ_section_title
;
 RuII-Catalyzed Vinylative Dearomatization of Naphthols via a C(sp2)-H
 Bond Activation Approach
;
_journal_name_full 'Journal of the American Chemical Society'
_journal_page_first 17306
_journal_page_last 17309
_journal_paper_doi 10.1021/ja410060e
_journal_volume 135
_journal_year 2013
_chemical_formula_sum 'C25 H18 O'
_chemical_formula_weight 334.39
_chemical_name_systematic
; 
 ? 
;
_space_group_IT_number 14
_symmetry_cell_setting monoclinic
_symmetry_space_group_name_Hall '-P 2yn'
_symmetry_space_group_name_H-M 'P 1 21/n 1'
_atom_sites_solution_hydrogens geom
_atom_sites_solution_primary direct
_atom_sites_solution_secondary difmap
_audit_creation_method SHELXL-97
_cell_angle_alpha 90.00
_cell_angle_beta 113.570(9)
_cell_angle_gamma 90.00
_cell_formula_units_Z 4
_cell_length_a 9.488(5)
_cell_length_b 20.058(11)
_cell_length_c 10.155(6)
_cell_measurement_reflns_used 2081
_cell_measurement_temperature 296(2)
_cell_measurement_theta_max 22.94
_cell_measurement_theta_min 2.48
_cell_volume 1771.4(17)
_computing_cell_refinement 'Bruker SAINT'
_computing_data_collection 'Bruker APEX2'
_computing_data_reduction 'Bruker SAINT'
_computing_molecular_graphics 'Bruker SHELXTL'
_computing_publication_material 'Bruker SHELXTL'
_computing_structure_refinement 'SHELXL-97 (Sheldrick, 2008)'
_computing_structure_solution 'SHELXS-97 (Sheldrick, 2008)'
_diffrn_ambient_temperature 296(2)
_diffrn_measured_fraction_theta_full 0.976
_diffrn_measured_fraction_theta_max 0.976
_diffrn_measurement_device_type 'Bruker APEX-II CCD'
_diffrn_measurement_method '\f and \w scans'
_diffrn_radiation_monochromator graphite
_diffrn_radiation_source 'fine-focus sealed tube'
_diffrn_radiation_type MoK\a
_diffrn_radiation_wavelength 0.71073
_diffrn_reflns_av_R_equivalents 0.0364
_diffrn_reflns_av_sigmaI/netI 0.0473
_diffrn_reflns_limit_h_max 11
_diffrn_reflns_limit_h_min -11
_diffrn_reflns_limit_k_max 17
_diffrn_reflns_limit_k_min -23
_diffrn_reflns_limit_l_max 11
_diffrn_reflns_limit_l_min -11
_diffrn_reflns_number 8500
_diffrn_reflns_theta_full 25.05
_diffrn_reflns_theta_max 25.05
_diffrn_reflns_theta_min 2.03
_exptl_absorpt_coefficient_mu 0.075
_exptl_absorpt_correction_T_max 0.945
_exptl_absorpt_correction_T_min 0.867
_exptl_absorpt_correction_type multi-scan
_exptl_absorpt_process_details sadabs
_exptl_crystal_colour colourless
_exptl_crystal_density_diffrn 1.254
_exptl_crystal_description block
_exptl_crystal_F_000 704
_exptl_crystal_size_max 0.34
_exptl_crystal_size_mid 0.23
_exptl_crystal_size_min 0.15
_refine_diff_density_max 0.361
_refine_diff_density_min -0.197
_refine_diff_density_rms 0.048
_refine_ls_extinction_method none
_refine_ls_goodness_of_fit_ref 1.095
_refine_ls_hydrogen_treatment constr
_refine_ls_matrix_type full
_refine_ls_number_parameters 236
_refine_ls_number_reflns 3058
_refine_ls_number_restraints 0
_refine_ls_restrained_S_all 1.095
_refine_ls_R_factor_all 0.1108
_refine_ls_R_factor_gt 0.0713
_refine_ls_shift/su_max 0.000
_refine_ls_shift/su_mean 0.000
_refine_ls_structure_factor_coef Fsqd
_refine_ls_weighting_details 'calc w=1/[\s^2^(Fo^2^)+(0.1332P)^2^+0.3994P] where P=(Fo^2^+2Fc^2^)/3'
_refine_ls_weighting_scheme calc
_refine_ls_wR_factor_gt 0.2091
_refine_ls_wR_factor_ref 0.2458
_reflns_number_gt 1953
_reflns_number_total 3058
_reflns_threshold_expression >2sigma(I)
_cod_data_source_file ja410060e_si_002.cif
_cod_data_source_block 1
_cod_original_cell_volume 1771.3(18)
_cod_database_code 4121188

loop_
_symmetry_equiv_pos_as_xyz
'x, y, z'
'-x+1/2, y+1/2, -z+1/2'
'-x, -y, -z'
'x-1/2, -y-1/2, z-1/2'

loop_
_atom_site_label
_atom_site_type_symbol
_atom_site_fract_x
_atom_site_fract_y
_atom_site_fract_z
_atom_site_U_iso_or_equiv
_atom_site_adp_type
_atom_site_occupancy
_atom_site_symmetry_multiplicity
_atom_site_calc_flag
_atom_site_refinement_flags
O1 O 0.7127(3) 0.25357(10) 0.7288(3) 0.0703(7) Uani 1 1 d .
C1 C 0.7455(3) 0.29789(14) 0.8173(3) 0.0514(8) Uani 1 1 d .
C2 C 0.8835(4) 0.29640(15) 0.9469(4) 0.0580(8) Uani 1 1 d .
H2 H 0.9421 0.2576 0.9711 0.070 Uiso 1 1 calc R
C3 C 0.9300(4) 0.34974(15) 1.0339(4) 0.0615(9) Uani 1 1 d .
H3 H 1.0221 0.3466 1.1145 0.074 Uiso 1 1 calc R
C4 C 0.8456(3) 0.41130(14) 1.0094(3) 0.0510(8) Uani 1 1 d .
C5 C 0.9044(4) 0.46617(17) 1.0974(3) 0.0619(9) Uani 1 1 d .
H5 H 1.0004 0.4631 1.1732 0.074 Uiso 1 1 calc R
C6 C 0.8257(4) 0.52392(17) 1.0756(4) 0.0688(10) Uani 1 1 d .
H6 H 0.8660 0.5601 1.1366 0.083 Uiso 1 1 calc R
C7 C 0.6851(5) 0.52869(18) 0.9623(4) 0.0776(11) Uani 1 1 d .
H7 H 0.6302 0.5684 0.9473 0.093 Uiso 1 1 calc R
C8 C 0.6242(4) 0.47624(16) 0.8709(4) 0.0701(10) Uani 1 1 d .
H8 H 0.5294 0.4808 0.7941 0.084 Uiso 1 1 calc R
C9 C 0.7030(3) 0.41675(13) 0.8922(3) 0.0508(8) Uani 1 1 d .
C10 C 0.6331(3) 0.35685(14) 0.7961(4) 0.0547(8) Uani 1 1 d .
C11 C 0.4970(4) 0.33089(16) 0.8294(5) 0.0686(10) Uani 1 1 d .
C12 C 0.4991(5) 0.30400(17) 0.9528(5) 0.0817(12) Uani 1 1 d .
H12 H 0.5917 0.2988 1.0321 0.098 Uiso 1 1 calc R
C13 C 0.3629(8) 0.2845(2) 0.9597(8) 0.116(2) Uani 1 1 d .
H13 H 0.3633 0.2649 1.0429 0.140 Uiso 1 1 calc R
C14 C 0.2258(7) 0.2942(2) 0.8427(9) 0.118(2) Uani 1 1 d .
H14 H 0.1337 0.2822 0.8484 0.141 Uiso 1 1 calc R
C15 C 0.2240(5) 0.3224(2) 0.7127(7) 0.1030(18) Uani 1 1 d .
H15 H 0.1330 0.3282 0.6320 0.124 Uiso 1 1 calc R
C16 C 0.3639(4) 0.34048(16) 0.7133(5) 0.0718(11) Uani 1 1 d .
C17 C 0.3987(4) 0.36951(16) 0.5933(4) 0.0673(10) Uani 1 1 d .
C18 C 0.5500(3) 0.37512(14) 0.6400(4) 0.0582(9) Uani 1 1 d .
C19 C 0.6404(4) 0.39326(14) 0.5580(4) 0.0571(8) Uani 1 1 d .
C20 C 0.7903(4) 0.41811(18) 0.6230(4) 0.0695(10) Uani 1 1 d .
H20 H 0.8336 0.4249 0.7219 0.083 Uiso 1 1 calc R
C21 C 0.8747(5) 0.4327(2) 0.5446(5) 0.0828(11) Uani 1 1 d .
H21 H 0.9732 0.4502 0.5903 0.099 Uiso 1 1 calc R
C22 C 0.8177(5) 0.4221(2) 0.4047(5) 0.0858(12) Uani 1 1 d .
H22 H 0.8774 0.4311 0.3532 0.103 Uiso 1 1 calc R
C23 C 0.6761(5) 0.3986(2) 0.3367(4) 0.0861(12) Uani 1 1 d .
H23 H 0.6378 0.3924 0.2378 0.103 Uiso 1 1 calc R
C24 C 0.5852(4) 0.3833(2) 0.4083(4) 0.0766(11) Uani 1 1 d .
H24 H 0.4868 0.3664 0.3582 0.092 Uiso 1 1 calc R
C25 C 0.2715(4) 0.3883(2) 0.4520(5) 0.0874(13) Uani 1 1 d .
H25A H 0.3080 0.4217 0.4056 0.131 Uiso 1 1 calc R
H25B H 0.1858 0.4056 0.4688 0.131 Uiso 1 1 calc R
H25C H 0.2396 0.3497 0.3915 0.131 Uiso 1 1 calc R

loop_
_atom_site_aniso_label
_atom_site_aniso_U_11
_atom_site_aniso_U_22
_atom_site_aniso_U_33
_atom_site_aniso_U_23
_atom_site_aniso_U_13
_atom_site_aniso_U_12
O1 0.0896(18) 0.0501(13) 0.0721(16) -0.0110(11) 0.0333(14) 0.0083(11)
C1 0.0598(18) 0.0398(15) 0.061(2) 0.0022(14) 0.0310(16) 0.0009(13)
C2 0.064(2) 0.0459(17) 0.067(2) 0.0138(15) 0.0286(17) 0.0099(14)
C3 0.0596(19) 0.0582(19) 0.057(2) 0.0083(15) 0.0125(16) 0.0020(14)
C4 0.0594(19) 0.0538(18) 0.0433(17) 0.0024(13) 0.0243(15) -0.0035(13)
C5 0.062(2) 0.070(2) 0.0472(19) -0.0054(15) 0.0153(16) -0.0084(16)
C6 0.087(3) 0.064(2) 0.056(2) -0.0182(16) 0.029(2) -0.0123(18)
C7 0.082(3) 0.062(2) 0.084(3) -0.0228(19) 0.028(2) 0.0055(18)
C8 0.061(2) 0.058(2) 0.077(2) -0.0144(17) 0.0121(18) 0.0071(15)
C9 0.0541(18) 0.0446(16) 0.0549(19) -0.0031(13) 0.0230(15) -0.0012(13)
C10 0.0563(18) 0.0422(16) 0.065(2) -0.0048(13) 0.0243(16) 0.0009(12)
C11 0.076(2) 0.0493(18) 0.101(3) -0.0136(18) 0.056(2) -0.0076(16)
C12 0.112(3) 0.062(2) 0.105(3) -0.004(2) 0.079(3) -0.007(2)
C13 0.173(6) 0.064(3) 0.178(6) 0.001(3) 0.141(5) -0.001(3)
C14 0.125(4) 0.069(3) 0.221(7) -0.021(3) 0.136(5) -0.016(3)
C15 0.073(3) 0.066(2) 0.187(6) -0.034(3) 0.070(3) -0.0141(19)
C16 0.065(2) 0.0514(18) 0.120(3) -0.0226(19) 0.059(2) -0.0097(15)
C17 0.055(2) 0.0467(17) 0.088(3) -0.0164(16) 0.0156(18) 0.0031(14)
C18 0.0534(18) 0.0425(16) 0.068(2) -0.0109(14) 0.0128(16) 0.0019(13)
C19 0.073(2) 0.0393(15) 0.069(2) -0.0018(14) 0.0397(18) 0.0034(14)
C20 0.070(2) 0.080(2) 0.053(2) -0.0024(16) 0.0178(18) -0.0197(18)
C21 0.074(2) 0.099(3) 0.081(3) 0.009(2) 0.038(2) -0.012(2)
C22 0.099(3) 0.092(3) 0.075(3) 0.010(2) 0.042(3) 0.002(2)
C23 0.093(3) 0.114(3) 0.050(2) 0.010(2) 0.026(2) 0.015(2)
C24 0.064(2) 0.091(3) 0.062(2) -0.0142(19) 0.0120(19) -0.0005(19)
C25 0.051(2) 0.090(3) 0.099(3) -0.015(2) 0.007(2) 0.0149(18)

loop_
_atom_type_symbol
_atom_type_description
_atom_type_scat_dispersion_real
_atom_type_scat_dispersion_imag
_atom_type_scat_source
C C 0.0033 0.0016 'International Tables Vol C Tables 4.2.6.8 and 6.1.1.4'
H H 0.0000 0.0000 'International Tables Vol C Tables 4.2.6.8 and 6.1.1.4'
O O 0.0106 0.0060 'International Tables Vol C Tables 4.2.6.8 and 6.1.1.4'

loop_
_geom_angle_atom_site_label_1
_geom_angle_atom_site_label_2
_geom_angle_atom_site_label_3
_geom_angle
O1 C1 C2 122.2(3)
O1 C1 C10 119.9(3)
C2 C1 C10 117.9(3)
C3 C2 C1 121.6(3)
C3 C2 H2 119.2
C1 C2 H2 119.2
C2 C3 C4 123.8(3)
C2 C3 H3 118.1
C4 C3 H3 118.1
C5 C4 C9 119.2(3)
C5 C4 C3 121.1(3)
C9 C4 C3 119.6(3)
C6 C5 C4 121.5(3)
C6 C5 H5 119.3
C4 C5 H5 119.3
C5 C6 C7 119.1(3)
C5 C6 H6 120.4
C7 C6 H6 120.4
C8 C7 C6 121.3(3)
C8 C7 H7 119.3
C6 C7 H7 119.3
C7 C8 C9 120.2(3)
C7 C8 H8 119.9
C9 C8 H8 119.9
C8 C9 C4 118.6(3)
C8 C9 C10 120.9(3)
C4 C9 C10 120.5(3)
C18 C10 C9 113.2(2)
C18 C10 C11 100.4(3)
C9 C10 C11 108.2(3)
C18 C10 C1 111.9(3)
C9 C10 C1 114.5(3)
C11 C10 C1 107.5(2)
C16 C11 C12 121.7(4)
C16 C11 C10 109.3(3)
C12 C11 C10 129.0(4)
C11 C12 C13 119.4(5)
C11 C12 H12 120.3
C13 C12 H12 120.3
C12 C13 C14 119.8(5)
C12 C13 H13 120.1
C14 C13 H13 120.1
C13 C14 C15 120.6(4)
C13 C14 H14 119.7
C15 C14 H14 119.7
C16 C15 C14 116.5(5)
C16 C15 H15 121.8
C14 C15 H15 121.8
C11 C16 C15 122.0(5)
C11 C16 C17 109.3(3)
C15 C16 C17 128.6(5)
C18 C17 C16 107.5(3)
C18 C17 C25 131.3(4)
C16 C17 C25 121.2(3)
C17 C18 C19 128.1(3)
C17 C18 C10 113.1(3)
C19 C18 C10 118.7(3)
C20 C19 C24 115.4(3)
C20 C19 C18 122.6(3)
C24 C19 C18 122.0(3)
C21 C20 C19 121.6(4)
C21 C20 H20 119.2
C19 C20 H20 119.2
C22 C21 C20 120.6(4)
C22 C21 H21 119.7
C20 C21 H21 119.7
C21 C22 C23 120.8(4)
C21 C22 H22 119.6
C23 C22 H22 119.6
C22 C23 C24 121.7(4)
C22 C23 H23 119.1
C24 C23 H23 119.1
C23 C24 C19 120.0(4)
C23 C24 H24 120.0
C19 C24 H24 120.0
C17 C25 H25A 109.5
C17 C25 H25B 109.5
H25A C25 H25B 109.5
C17 C25 H25C 109.5
H25A C25 H25C 109.5
H25B C25 H25C 109.5

loop_
_geom_bond_atom_site_label_1
_geom_bond_atom_site_label_2
_geom_bond_distance
O1 C1 1.213(4)
C1 C2 1.439(5)
C1 C10 1.548(4)
C2 C3 1.345(5)
C2 H2 0.9300
C3 C4 1.438(4)
C3 H3 0.9300
C4 C5 1.387(4)
C4 C9 1.404(4)
C5 C6 1.348(5)
C5 H5 0.9300
C6 C7 1.373(5)
C6 H6 0.9300
C7 C8 1.369(5)
C7 H7 0.9300
C8 C9 1.378(4)
C8 H8 0.9300
C9 C10 1.522(4)
C10 C18 1.507(5)
C10 C11 1.550(5)
C11 C16 1.354(6)
C11 C12 1.357(5)
C12 C13 1.379(7)
C12 H12 0.9300
C13 C14 1.380(8)
C13 H13 0.9300
C14 C15 1.430(8)
C14 H14 0.9300
C15 C16 1.373(5)
C15 H15 0.9300
C16 C17 1.502(6)
C17 C18 1.324(4)
C17 C25 1.508(5)
C18 C19 1.460(5)
C19 C20 1.398(5)
C19 C24 1.411(5)
C20 C21 1.368(5)
C20 H20 0.9300
C21 C22 1.320(6)
C21 H21 0.9300
C22 C23 1.326(6)
C22 H22 0.9300
C23 C24 1.367(6)
C23 H23 0.9300
C24 H24 0.9300
C25 H25A 0.9600
C25 H25B 0.9600
C25 H25C 0.9600

loop_
_geom_torsion_atom_site_label_1
_geom_torsion_atom_site_label_2
_geom_torsion_atom_site_label_3
_geom_torsion_atom_site_label_4
_geom_torsion
O1 C1 C2 C3 170.3(3)
C10 C1 C2 C3 -12.7(5)
C1 C2 C3 C4 2.3(5)
C2 C3 C4 C5 -175.5(3)
C2 C3 C4 C9 2.7(5)
C9 C4 C5 C6 2.1(5)
C3 C4 C5 C6 -179.7(3)
C4 C5 C6 C7 -1.1(5)
C5 C6 C7 C8 -0.4(6)
C6 C7 C8 C9 0.7(6)
C7 C8 C9 C4 0.3(5)
C7 C8 C9 C10 176.9(3)
C5 C4 C9 C8 -1.7(5)
C3 C4 C9 C8 -180.0(3)
C5 C4 C9 C10 -178.3(3)
C3 C4 C9 C10 3.5(4)
C8 C9 C10 C18 40.5(4)
C4 C9 C10 C18 -143.1(3)
C8 C9 C10 C11 -69.8(4)
C4 C9 C10 C11 106.7(3)
C8 C9 C10 C1 170.4(3)
C4 C9 C10 C1 -13.2(4)
O1 C1 C10 C18 -35.0(4)
C2 C1 C10 C18 148.0(3)
O1 C1 C10 C9 -165.5(3)
C2 C1 C10 C9 17.5(4)
O1 C1 C10 C11 74.3(4)
C2 C1 C10 C11 -102.8(3)
C18 C10 C11 C16 -5.2(3)
C9 C10 C11 C16 113.6(3)
C1 C10 C11 C16 -122.3(3)
C18 C10 C11 C12 176.6(3)
C9 C10 C11 C12 -64.6(4)
C1 C10 C11 C12 59.5(4)
C16 C11 C12 C13 1.4(5)
C10 C11 C12 C13 179.4(3)
C11 C12 C13 C14 -1.7(6)
C12 C13 C14 C15 1.9(7)
C13 C14 C15 C16 -1.7(6)
C12 C11 C16 C15 -1.3(5)
C10 C11 C16 C15 -179.7(3)
C12 C11 C16 C17 -178.8(3)
C10 C11 C16 C17 2.8(4)
C14 C15 C16 C11 1.4(5)
C14 C15 C16 C17 178.4(3)
C11 C16 C17 C18 1.1(4)
C15 C16 C17 C18 -176.2(3)
C11 C16 C17 C25 -177.3(3)
C15 C16 C17 C25 5.4(5)
C16 C17 C18 C19 172.1(3)
C25 C17 C18 C19 -9.7(5)
C16 C17 C18 C10 -4.8(3)
C25 C17 C18 C10 173.4(3)
C9 C10 C18 C17 -108.9(3)
C11 C10 C18 C17 6.1(3)
C1 C10 C18 C17 119.9(3)
C9 C10 C18 C19 73.8(3)
C11 C10 C18 C19 -171.1(2)
C1 C10 C18 C19 -57.4(3)
C17 C18 C19 C20 159.0(3)
C10 C18 C19 C20 -24.2(4)
C17 C18 C19 C24 -24.6(5)
C10 C18 C19 C24 152.2(3)
C24 C19 C20 C21 1.2(5)
C18 C19 C20 C21 177.8(3)
C19 C20 C21 C22 -1.6(6)
C20 C21 C22 C23 1.7(7)
C21 C22 C23 C24 -1.3(7)
C22 C23 C24 C19 0.9(6)
C20 C19 C24 C23 -0.8(5)
C18 C19 C24 C23 -177.4(3)
